data_4106873
loop_
_publ_author_name
'Weidong Rao'
'Dewi Susanti'
'Philip Wai Hong Chan'

_publ_section_title
;
 Gold-Catalyzed Tandem 1,3-Migration/[2 + 2] Cycloaddition of 1,7-Enyne
 Benzoates to Azabicyclo[4.2.0]oct-5-enes
;
_journal_name_full 'Journal of the American Chemical Society'
_journal_page_first 15248
_journal_page_last 15251
_journal_paper_doi 10.1021/ja2052304
_journal_volume 133
_journal_year 2011
_chemical_absolute_configuration ad
_chemical_formula_moiety 'C38 H39 N O4 S'
_chemical_formula_sum 'C38 H39 N O4 S'
_chemical_formula_weight 605.76
_chemical_name_systematic
; 
 ? 
;
_space_group_IT_number 19
_symmetry_cell_setting orthorhombic
_symmetry_space_group_name_Hall 'P 2ac 2ab'
_symmetry_space_group_name_H-M 'P 21 21 21'
_atom_sites_solution_hydrogens geom
_atom_sites_solution_primary direct
_atom_sites_solution_secondary difmap
_audit_creation_method SHELXL-97
_cell_angle_alpha 90.00
_cell_angle_beta 90.00
_cell_angle_gamma 90.00
_cell_formula_units_Z 4
_cell_length_a 9.1954(3)
_cell_length_b 11.0169(4)
_cell_length_c 31.9995(14)
_cell_measurement_reflns_used 4409
_cell_measurement_temperature 103(2)
_cell_measurement_theta_max 27.19
_cell_measurement_theta_min 2.24
_cell_volume 3241.7(2)
_computing_cell_refinement 'Bruker SAINT'
_computing_data_collection 'Bruker APEX2'
_computing_data_reduction 'Bruker SAINT'
_computing_molecular_graphics 'Bruker SHELXTL'
_computing_publication_material 'Bruker SHELXTL'
_computing_structure_refinement 'SHELXL-97 (Sheldrick, 2008)'
_computing_structure_solution 'SHELXS-97 (Sheldrick, 2008)'
_diffrn_ambient_temperature 103(2)
_diffrn_measured_fraction_theta_full 0.997
_diffrn_measured_fraction_theta_max 0.997
_diffrn_measurement_device_type 'Bruker APEX-II CCD'
_diffrn_measurement_method '\f and \w scans'
_diffrn_radiation_monochromator graphite
_diffrn_radiation_source 'fine-focus sealed tube'
_diffrn_radiation_type MoK\a
_diffrn_radiation_wavelength 0.71073
_diffrn_reflns_av_R_equivalents 0.0689
_diffrn_reflns_av_sigmaI/netI 0.0851
_diffrn_reflns_limit_h_max 12
_diffrn_reflns_limit_h_min -14
_diffrn_reflns_limit_k_max 16
_diffrn_reflns_limit_k_min -16
_diffrn_reflns_limit_l_max 49
_diffrn_reflns_limit_l_min -49
_diffrn_reflns_number 35383
_diffrn_reflns_theta_full 33.19
_diffrn_reflns_theta_max 33.19
_diffrn_reflns_theta_min 1.27
_exptl_absorpt_coefficient_mu 0.141
_exptl_absorpt_correction_T_max 0.9589
_exptl_absorpt_correction_T_min 0.9457
_exptl_absorpt_correction_type multi-scan
_exptl_absorpt_process_details sadabs
_exptl_crystal_colour colourless
_exptl_crystal_density_diffrn 1.241
_exptl_crystal_description block
_exptl_crystal_F_000 1288
_exptl_crystal_size_max 0.40
_exptl_crystal_size_mid 0.40
_exptl_crystal_size_min 0.30
_refine_diff_density_max 0.422
_refine_diff_density_min -0.650
_refine_diff_density_rms 0.118
_refine_ls_abs_structure_details 'Flack H D (1983), Acta Cryst. A39, 876-881'
_refine_ls_abs_structure_Flack -0.05(6)
_refine_ls_extinction_method none
_refine_ls_goodness_of_fit_ref 1.033
_refine_ls_hydrogen_treatment constr
_refine_ls_matrix_type full
_refine_ls_number_parameters 401
_refine_ls_number_reflns 12323
_refine_ls_number_restraints 0
_refine_ls_restrained_S_all 1.033
_refine_ls_R_factor_all 0.0866
_refine_ls_R_factor_gt 0.0589
_refine_ls_shift/su_max 0.001
_refine_ls_shift/su_mean 0.000
_refine_ls_structure_factor_coef Fsqd
_refine_ls_weighting_details 'calc w=1/[\s^2^(Fo^2^)+(0.0630P)^2^+0.0000P] where P=(Fo^2^+2Fc^2^)/3'
_refine_ls_weighting_scheme calc
_refine_ls_wR_factor_gt 0.1215
_refine_ls_wR_factor_ref 0.1375
_reflns_number_gt 9306
_reflns_number_total 12323
_reflns_threshold_expression >2sigma(I)
_cod_data_source_file ja2052304_si_011.cif
_cod_data_source_block chan161
_cod_database_code 4106873

loop_
_symmetry_equiv_pos_as_xyz
'x, y, z'
'-x+1/2, -y, z+1/2'
'-x, y+1/2, -z+1/2'
'x+1/2, -y+1/2, -z'

loop_
_atom_site_label
_atom_site_type_symbol
_atom_site_fract_x
_atom_site_fract_y
_atom_site_fract_z
_atom_site_U_iso_or_equiv
_atom_site_adp_type
_atom_site_occupancy
_atom_site_symmetry_multiplicity
_atom_site_calc_flag
_atom_site_refinement_flags
C1 C 0.40094(19) 0.35653(16) 0.09314(6) 0.0153(3) Uani 1 1 d .
H1 H 0.3977 0.4409 0.1046 0.018 Uiso 1 1 calc R
C2 C 0.4023(2) 0.37032(17) 0.04481(6) 0.0177(4) Uani 1 1 d .
H2 H 0.3161 0.4212 0.0373 0.021 Uiso 1 1 calc R
C3 C 0.5370(2) 0.43898(19) 0.02935(7) 0.0225(4) Uani 1 1 d .
H3A H 0.6245 0.3920 0.0359 0.034 Uiso 1 1 calc R
H3B H 0.5422 0.5182 0.0432 0.034 Uiso 1 1 calc R
H3C H 0.5304 0.4506 -0.0010 0.034 Uiso 1 1 calc R
C4 C 0.3867(3) 0.2511(2) 0.02086(6) 0.0293(5) Uani 1 1 d .
H4A H 0.3777 0.2681 -0.0091 0.044 Uiso 1 1 calc R
H4B H 0.2996 0.2081 0.0306 0.044 Uiso 1 1 calc R
H4C H 0.4726 0.2005 0.0258 0.044 Uiso 1 1 calc R
C5 C 0.2657(2) 0.29223(16) 0.11002(6) 0.0152(3) Uani 1 1 d .
C6 C 0.1186(2) 0.33812(18) 0.09587(7) 0.0210(4) Uani 1 1 d .
H6A H 0.0421 0.2848 0.1075 0.025 Uiso 1 1 calc R
H6B H 0.1132 0.3330 0.0650 0.025 Uiso 1 1 calc R
C7 C 0.0885(3) 0.4689(2) 0.10932(9) 0.0369(6) Uani 1 1 d .
H7A H 0.0993 0.4758 0.1397 0.055 Uiso 1 1 calc R
H7B H -0.0109 0.4913 0.1014 0.055 Uiso 1 1 calc R
H7C H 0.1576 0.5235 0.0955 0.055 Uiso 1 1 calc R
C8 C 0.28351(19) 0.20083(16) 0.13688(6) 0.0139(3) Uani 1 1 d .
C9 C 0.4234(2) 0.13898(15) 0.14817(6) 0.0153(3) Uani 1 1 d .
H9 H 0.4553 0.1647 0.1767 0.018 Uiso 1 1 calc R
C10 C 0.5402(2) 0.16850(16) 0.11645(6) 0.0171(4) Uani 1 1 d .
H10A H 0.6366 0.1430 0.1271 0.021 Uiso 1 1 calc R
H10B H 0.5212 0.1247 0.0900 0.021 Uiso 1 1 calc R
C11 C 0.3368(2) 0.01606(16) 0.15082(6) 0.0150(3) Uani 1 1 d .
H11 H 0.3586 -0.0275 0.1775 0.018 Uiso 1 1 calc R
C12 C 0.3429(2) -0.06957(16) 0.11417(6) 0.0148(3) Uani 1 1 d .
C13 C 0.3965(2) -0.18628(16) 0.12094(6) 0.0185(4) Uani 1 1 d .
H13 H 0.4318 -0.2075 0.1479 0.022 Uiso 1 1 calc R
C14 C 0.3995(2) -0.27216(17) 0.08928(7) 0.0224(4) Uani 1 1 d .
H14 H 0.4367 -0.3510 0.0947 0.027 Uiso 1 1 calc R
C15 C 0.3482(2) -0.24321(18) 0.04973(7) 0.0221(4) Uani 1 1 d .
H15 H 0.3487 -0.3022 0.0281 0.026 Uiso 1 1 calc R
C16 C 0.2960(2) -0.12654(18) 0.04214(6) 0.0205(4) Uani 1 1 d .
H16 H 0.2613 -0.1056 0.0151 0.025 Uiso 1 1 calc R
C17 C 0.2945(2) -0.04055(17) 0.07400(6) 0.0182(4) Uani 1 1 d .
H17 H 0.2601 0.0391 0.0683 0.022 Uiso 1 1 calc R
C18 C 0.19551(19) 0.09696(16) 0.15527(6) 0.0138(3) Uani 1 1 d .
C19 C 0.1429(2) 0.12086(16) 0.19957(6) 0.0156(3) Uani 1 1 d .
C20 C 0.1806(3) 0.0493(2) 0.23351(7) 0.0365(6) Uani 1 1 d .
H20 H 0.2443 -0.0176 0.2296 0.044 Uiso 1 1 calc R
C21 C 0.1264(3) 0.0739(2) 0.27315(7) 0.0424(7) Uani 1 1 d .
H21 H 0.1546 0.0245 0.2961 0.051 Uiso 1 1 calc R
C22 C 0.0325(2) 0.16898(19) 0.27946(7) 0.0243(4) Uani 1 1 d .
H22 H -0.0059 0.1847 0.3065 0.029 Uiso 1 1 calc R
C23 C -0.0050(3) 0.2409(2) 0.24623(8) 0.0350(6) Uani 1 1 d .
H23 H -0.0687 0.3077 0.2503 0.042 Uiso 1 1 calc R
C24 C 0.0495(3) 0.2169(2) 0.20648(7) 0.0322(5) Uani 1 1 d .
H24 H 0.0220 0.2674 0.1838 0.039 Uiso 1 1 calc R
C25 C 0.0225(2) -0.05011(16) 0.13375(6) 0.0171(4) Uani 1 1 d .
C26 C -0.0913(2) -0.07923(17) 0.10231(6) 0.0185(4) Uani 1 1 d .
C27 C -0.1364(3) -0.20051(19) 0.09901(7) 0.0261(4) Uani 1 1 d .
H27 H -0.0956 -0.2606 0.1168 0.031 Uiso 1 1 calc R
C28 C -0.2405(3) -0.2321(2) 0.06980(7) 0.0326(5) Uani 1 1 d .
H28 H -0.2707 -0.3142 0.0673 0.039 Uiso 1 1 calc R
C29 C -0.3008(2) -0.1438(2) 0.04420(7) 0.0303(5) Uani 1 1 d .
H29 H -0.3723 -0.1658 0.0241 0.036 Uiso 1 1 calc R
C30 C -0.2575(2) -0.0243(2) 0.04769(7) 0.0259(4) Uani 1 1 d .
H30 H -0.2998 0.0356 0.0302 0.031 Uiso 1 1 calc R
C31 C -0.1524(2) 0.00861(19) 0.07676(6) 0.0207(4) Uani 1 1 d .
H31 H -0.1225 0.0909 0.0791 0.025 Uiso 1 1 calc R
C32 C 0.5385(2) 0.40937(17) 0.18730(6) 0.0184(4) Uani 1 1 d .
C33 C 0.5578(2) 0.33003(19) 0.22073(6) 0.0232(4) Uani 1 1 d .
H33 H 0.6285 0.2673 0.2193 0.028 Uiso 1 1 calc R
C34 C 0.4724(3) 0.3441(2) 0.25601(7) 0.0294(5) Uani 1 1 d .
H34 H 0.4847 0.2896 0.2788 0.035 Uiso 1 1 calc R
C35 C 0.3687(3) 0.4360(2) 0.25904(7) 0.0310(5) Uani 1 1 d .
C36 C 0.2753(3) 0.4490(3) 0.29772(8) 0.0444(7) Uani 1 1 d .
H36A H 0.1931 0.3926 0.2960 0.067 Uiso 1 1 calc R
H36B H 0.2388 0.5324 0.2996 0.067 Uiso 1 1 calc R
H36C H 0.3335 0.4303 0.3226 0.067 Uiso 1 1 calc R
C37 C 0.3536(3) 0.5154(2) 0.22557(7) 0.0308(5) Uani 1 1 d .
H37 H 0.2847 0.5795 0.2272 0.037 Uiso 1 1 calc R
C38 C 0.4374(2) 0.5029(2) 0.18973(7) 0.0234(4) Uani 1 1 d .
H38 H 0.4258 0.5578 0.1671 0.028 Uiso 1 1 calc R
N1 N 0.53888(17) 0.30173(14) 0.10901(5) 0.0148(3) Uani 1 1 d .
O1 O 0.06741(15) -0.11961(13) 0.15981(4) 0.0208(3) Uani 1 1 d .
O2 O 0.07308(14) 0.06419(11) 0.12895(4) 0.0155(3) Uani 1 1 d .
O3 O 0.76481(15) 0.31746(14) 0.15011(5) 0.0247(3) Uani 1 1 d .
O4 O 0.65081(16) 0.50358(13) 0.12093(4) 0.0227(3) Uani 1 1 d .
S1 S 0.63735(5) 0.38668(4) 0.140386(15) 0.01677(9) Uani 1 1 d .

loop_
_atom_site_aniso_label
_atom_site_aniso_U_11
_atom_site_aniso_U_22
_atom_site_aniso_U_33
_atom_site_aniso_U_23
_atom_site_aniso_U_13
_atom_site_aniso_U_12
C1 0.0146(8) 0.0132(8) 0.0179(9) 0.0012(6) -0.0003(6) 0.0008(6)
C2 0.0190(9) 0.0168(8) 0.0173(8) 0.0033(7) -0.0017(7) -0.0003(7)
C3 0.0251(10) 0.0229(9) 0.0194(9) 0.0013(7) 0.0038(8) -0.0042(8)
C4 0.0461(14) 0.0241(10) 0.0176(9) -0.0004(8) -0.0031(9) -0.0081(10)
C5 0.0151(9) 0.0115(7) 0.0189(9) 0.0007(6) -0.0015(7) 0.0003(6)
C6 0.0156(9) 0.0203(9) 0.0272(10) 0.0064(7) -0.0021(8) 0.0007(7)
C7 0.0222(11) 0.0186(10) 0.0699(19) 0.0086(11) 0.0005(11) 0.0038(8)
C8 0.0133(8) 0.0128(7) 0.0156(8) -0.0018(6) 0.0013(6) 0.0005(6)
C9 0.0171(9) 0.0108(7) 0.0181(9) -0.0008(6) -0.0009(7) 0.0010(6)
C10 0.0174(9) 0.0139(8) 0.0201(9) -0.0006(7) -0.0001(7) 0.0020(7)
C11 0.0175(9) 0.0123(7) 0.0153(8) 0.0009(6) -0.0002(6) 0.0004(6)
C12 0.0149(9) 0.0115(7) 0.0179(8) -0.0007(6) 0.0010(7) -0.0012(6)
C13 0.0228(10) 0.0140(8) 0.0187(9) 0.0011(6) 0.0002(7) 0.0027(7)
C14 0.0287(11) 0.0113(8) 0.0273(10) -0.0015(7) 0.0015(8) 0.0018(7)
C15 0.0222(10) 0.0188(9) 0.0252(10) -0.0075(7) -0.0008(8) -0.0001(8)
C16 0.0204(9) 0.0233(10) 0.0177(9) -0.0033(7) -0.0020(7) 0.0010(8)
C17 0.0199(9) 0.0144(8) 0.0203(9) -0.0006(7) -0.0006(7) 0.0016(7)
C18 0.0133(8) 0.0116(8) 0.0165(8) 0.0007(6) -0.0011(6) 0.0000(6)
C19 0.0155(8) 0.0130(7) 0.0184(8) -0.0012(6) 0.0010(7) -0.0007(7)
C20 0.0491(15) 0.0405(13) 0.0199(10) 0.0048(9) 0.0076(10) 0.0306(11)
C21 0.0599(17) 0.0526(15) 0.0148(10) 0.0069(10) 0.0047(11) 0.0313(14)
C22 0.0258(11) 0.0257(10) 0.0214(10) -0.0071(8) 0.0029(8) 0.0007(8)
C23 0.0405(14) 0.0338(12) 0.0306(12) 0.0005(10) 0.0095(10) 0.0179(11)
C24 0.0405(14) 0.0312(12) 0.0249(11) 0.0043(9) 0.0057(10) 0.0197(10)
C25 0.0185(9) 0.0146(8) 0.0181(9) -0.0015(6) 0.0048(7) -0.0028(7)
C26 0.0163(9) 0.0211(9) 0.0180(9) -0.0036(7) 0.0039(7) -0.0037(7)
C27 0.0296(11) 0.0238(9) 0.0249(10) 0.0000(8) -0.0002(9) -0.0076(9)
C28 0.0347(13) 0.0315(12) 0.0317(12) -0.0073(10) 0.0017(10) -0.0168(10)
C29 0.0221(11) 0.0482(14) 0.0207(10) -0.0095(9) 0.0020(8) -0.0122(9)
C30 0.0195(10) 0.0399(13) 0.0184(9) -0.0019(9) 0.0013(8) 0.0000(9)
C31 0.0183(9) 0.0247(9) 0.0192(9) -0.0017(7) 0.0014(7) -0.0012(8)
C32 0.0178(9) 0.0188(9) 0.0186(9) -0.0024(7) -0.0027(7) -0.0046(7)
C33 0.0287(11) 0.0210(9) 0.0199(9) 0.0000(7) -0.0067(8) -0.0050(8)
C34 0.0425(14) 0.0297(11) 0.0159(9) -0.0009(8) -0.0030(9) -0.0153(10)
C35 0.0294(12) 0.0407(12) 0.0230(10) -0.0119(9) 0.0046(9) -0.0175(10)
C36 0.0409(15) 0.0615(18) 0.0308(13) -0.0156(13) 0.0132(11) -0.0206(13)
C37 0.0255(11) 0.0339(12) 0.0331(12) -0.0123(9) 0.0019(10) 0.0010(10)
C38 0.0233(10) 0.0248(10) 0.0221(10) -0.0039(8) 0.0008(8) -0.0002(8)
N1 0.0135(7) 0.0149(7) 0.0161(7) -0.0005(6) -0.0011(6) 0.0017(6)
O1 0.0236(7) 0.0167(6) 0.0220(7) 0.0036(5) 0.0006(5) -0.0021(5)
O2 0.0164(6) 0.0125(6) 0.0175(6) 0.0000(5) -0.0014(5) -0.0018(5)
O3 0.0141(7) 0.0284(8) 0.0315(8) -0.0015(6) -0.0047(6) 0.0016(6)
O4 0.0242(7) 0.0196(6) 0.0243(7) 0.0013(5) 0.0003(6) -0.0082(6)
S1 0.0135(2) 0.01726(19) 0.0195(2) 0.00018(17) -0.00071(17) -0.00234(16)

loop_
_atom_type_symbol
_atom_type_description
_atom_type_scat_dispersion_real
_atom_type_scat_dispersion_imag
_atom_type_scat_source
C C 0.0033 0.0016 'International Tables Vol C Tables 4.2.6.8 and 6.1.1.4'
H H 0.0000 0.0000 'International Tables Vol C Tables 4.2.6.8 and 6.1.1.4'
N N 0.0061 0.0033 'International Tables Vol C Tables 4.2.6.8 and 6.1.1.4'
O O 0.0106 0.0060 'International Tables Vol C Tables 4.2.6.8 and 6.1.1.4'
S S 0.1246 0.1234 'International Tables Vol C Tables 4.2.6.8 and 6.1.1.4'

loop_
_geom_angle_atom_site_label_1
_geom_angle_atom_site_label_2
_geom_angle_atom_site_label_3
_geom_angle
N1 C1 C5 112.52(14)
N1 C1 C2 111.79(15)
C5 C1 C2 113.78(15)
N1 C1 H1 106.0
C5 C1 H1 106.0
C2 C1 H1 106.0
C4 C2 C3 109.78(17)
C4 C2 C1 114.48(15)
C3 C2 C1 112.07(16)
C4 C2 H2 106.7
C3 C2 H2 106.7
C1 C2 H2 106.7
C2 C3 H3A 109.5
C2 C3 H3B 109.5
H3A C3 H3B 109.5
C2 C3 H3C 109.5
H3A C3 H3C 109.5
H3B C3 H3C 109.5
C2 C4 H4A 109.5
C2 C4 H4B 109.5
H4A C4 H4B 109.5
C2 C4 H4C 109.5
H4A C4 H4C 109.5
H4B C4 H4C 109.5
C8 C5 C6 123.69(17)
C8 C5 C1 118.52(16)
C6 C5 C1 117.78(15)
C5 C6 C7 113.13(18)
C5 C6 H6A 109.0
C7 C6 H6A 109.0
C5 C6 H6B 109.0
C7 C6 H6B 109.0
H6A C6 H6B 107.8
C6 C7 H7A 109.5
C6 C7 H7B 109.5
H7A C7 H7B 109.5
C6 C7 H7C 109.5
H7A C7 H7C 109.5
H7B C7 H7C 109.5
C5 C8 C9 127.12(17)
C5 C8 C18 138.80(17)
C9 C8 C18 91.22(13)
C8 C9 C10 110.47(15)
C8 C9 C11 88.29(13)
C10 C9 C11 125.48(15)
C8 C9 H9 110.1
C10 C9 H9 110.1
C11 C9 H9 110.1
N1 C10 C9 108.27(14)
N1 C10 H10A 110.0
C9 C10 H10A 110.0
N1 C10 H10B 110.0
C9 C10 H10B 110.0
H10A C10 H10B 108.4
C12 C11 C9 118.60(15)
C12 C11 C18 116.95(15)
C9 C11 C18 86.30(12)
C12 C11 H11 110.9
C9 C11 H11 110.9
C18 C11 H11 110.9
C13 C12 C17 117.81(17)
C13 C12 C11 118.02(17)
C17 C12 C11 124.15(16)
C14 C13 C12 121.54(18)
C14 C13 H13 119.2
C12 C13 H13 119.2
C13 C14 C15 120.18(18)
C13 C14 H14 119.9
C15 C14 H14 119.9
C14 C15 C16 119.22(18)
C14 C15 H15 120.4
C16 C15 H15 120.4
C17 C16 C15 120.23(19)
C17 C16 H16 119.9
C15 C16 H16 119.9
C16 C17 C12 121.01(18)
C16 C17 H17 119.5
C12 C17 H17 119.5
O2 C18 C8 112.04(14)
O2 C18 C19 109.71(14)
C8 C18 C19 113.57(15)
O2 C18 C11 116.40(14)
C8 C18 C11 87.24(13)
C19 C18 C11 116.28(15)
C24 C19 C20 117.77(18)
C24 C19 C18 118.68(17)
C20 C19 C18 123.53(17)
C19 C20 C21 121.0(2)
C19 C20 H20 119.5
C21 C20 H20 119.5
C22 C21 C20 120.6(2)
C22 C21 H21 119.7
C20 C21 H21 119.7
C23 C22 C21 119.1(2)
C23 C22 H22 120.5
C21 C22 H22 120.5
C22 C23 C24 120.5(2)
C22 C23 H23 119.7
C24 C23 H23 119.7
C19 C24 C23 121.1(2)
C19 C24 H24 119.5
C23 C24 H24 119.5
O1 C25 O2 123.56(18)
O1 C25 C26 124.92(17)
O2 C25 C26 111.50(16)
C31 C26 C27 120.08(19)
C31 C26 C25 122.25(17)
C27 C26 C25 117.66(18)
C28 C27 C26 119.7(2)
C28 C27 H27 120.2
C26 C27 H27 120.2
C27 C28 C29 120.0(2)
C27 C28 H28 120.0
C29 C28 H28 120.0
C30 C29 C28 120.4(2)
C30 C29 H29 119.8
C28 C29 H29 119.8
C29 C30 C31 120.3(2)
C29 C30 H30 119.9
C31 C30 H30 119.9
C26 C31 C30 119.6(2)
C26 C31 H31 120.2
C30 C31 H31 120.2
C38 C32 C33 120.51(19)
C38 C32 S1 119.65(16)
C33 C32 S1 119.77(16)
C34 C33 C32 118.9(2)
C34 C33 H33 120.5
C32 C33 H33 120.5
C33 C34 C35 121.7(2)
C33 C34 H34 119.1
C35 C34 H34 119.1
C37 C35 C34 118.2(2)
C37 C35 C36 120.9(2)
C34 C35 C36 120.9(2)
C35 C36 H36A 109.5
C35 C36 H36B 109.5
H36A C36 H36B 109.5
C35 C36 H36C 109.5
H36A C36 H36C 109.5
H36B C36 H36C 109.5
C38 C37 C35 121.2(2)
C38 C37 H37 119.4
C35 C37 H37 119.4
C37 C38 C32 119.4(2)
C37 C38 H38 120.3
C32 C38 H38 120.3
C10 N1 C1 117.42(14)
C10 N1 S1 117.34(12)
C1 N1 S1 116.44(12)
C25 O2 C18 115.65(14)
O3 S1 O4 120.08(9)
O3 S1 N1 106.27(8)
O4 S1 N1 107.05(8)
O3 S1 C32 108.10(9)
O4 S1 C32 106.56(9)
N1 S1 C32 108.36(9)

loop_
_geom_bond_atom_site_label_1
_geom_bond_atom_site_label_2
_geom_bond_distance
C1 N1 1.494(2)
C1 C5 1.530(3)
C1 C2 1.554(3)
C1 H1 1.0000
C2 C4 1.528(3)
C2 C3 1.534(3)
C2 H2 1.0000
C3 H3A 0.9800
C3 H3B 0.9800
C3 H3C 0.9800
C4 H4A 0.9800
C4 H4B 0.9800
C4 H4C 0.9800
C5 C8 1.334(3)
C5 C6 1.513(3)
C6 C7 1.529(3)
C6 H6A 0.9900
C6 H6B 0.9900
C7 H7A 0.9800
C7 H7B 0.9800
C7 H7C 0.9800
C8 C9 1.500(3)
C8 C18 1.520(2)
C9 C10 1.513(3)
C9 C11 1.573(2)
C9 H9 1.0000
C10 N1 1.487(2)
C10 H10A 0.9900
C10 H10B 0.9900
C11 C12 1.506(3)
C11 C18 1.582(3)
C11 H11 1.0000
C12 C13 1.394(2)
C12 C17 1.397(3)
C13 C14 1.386(3)
C13 H13 0.9500
C14 C15 1.388(3)
C14 H14 0.9500
C15 C16 1.393(3)
C15 H15 0.9500
C16 C17 1.392(3)
C16 H16 0.9500
C17 H17 0.9500
C18 O2 1.452(2)
C18 C19 1.521(3)
C19 C24 1.381(3)
C19 C20 1.386(3)
C20 C21 1.389(3)
C20 H20 0.9500
C21 C22 1.372(3)
C21 H21 0.9500
C22 C23 1.371(3)
C22 H22 0.9500
C23 C24 1.393(3)
C23 H23 0.9500
C24 H24 0.9500
C25 O1 1.205(2)
C25 O2 1.351(2)
C25 C26 1.487(3)
C26 C31 1.385(3)
C26 C27 1.403(3)
C27 C28 1.382(3)
C27 H27 0.9500
C28 C29 1.387(4)
C28 H28 0.9500
C29 C30 1.379(3)
C29 H29 0.9500
C30 C31 1.390(3)
C30 H30 0.9500
C31 H31 0.9500
C32 C38 1.390(3)
C32 C33 1.393(3)
C32 S1 1.773(2)
C33 C34 1.384(3)
C33 H33 0.9500
C34 C35 1.394(4)
C34 H34 0.9500
C35 C37 1.390(3)
C35 C36 1.513(3)
C36 H36A 0.9800
C36 H36B 0.9800
C36 H36C 0.9800
C37 C38 1.389(3)
C37 H37 0.9500
C38 H38 0.9500
N1 S1 1.6444(16)
O3 S1 1.4324(15)
O4 S1 1.4357(15)
